data_7234997
loop_
_publ_author_name
'Dufaye, Maxime'
'Martin, Nicolas P.'
'Duval, Sylvain'
'Volkringer, Christophe'
'Ikeda-Ohno, Atsushi'
'Loiseau, Thierry'

_publ_section_title
;
 Time-controlled synthesis of the 3D coordination polymer U(1,2,3-Hbtc)2
 followed by the formation of molecular poly-oxo cluster {U14} containing
 hemimellitate uranium(iv)
;
_journal_issue 40
_journal_name_full 'RSC Advances'
_journal_page_first 22795
_journal_paper_doi 10.1039/C9RA03707A
_journal_volume 9
_journal_year 2019
_chemical_formula_moiety 'C88 H28 Cl8 O100 U14, 6(O4)'
_chemical_formula_sum 'C88 H28 Cl8 O124 U14'
_chemical_formula_weight 6685.12
_space_group_crystal_system tetragonal
_space_group_IT_number 82
_space_group_name_Hall 'I -4'
_space_group_name_H-M_alt 'I -4'
_atom_sites_solution_hydrogens geom
_atom_sites_solution_primary iterative
_audit_creation_date 2019-07-02
_audit_creation_method
;
Olex2 1.2
(compiled 2018.05.29 svn.r3508 for OlexSys, GUI svn.r5506)
;
_audit_update_record
;
2019-07-11 deposited with the CCDC.	2019-07-15 downloaded from the CCDC.
;
_cell_angle_alpha 90
_cell_angle_beta 90
_cell_angle_gamma 90
_cell_formula_units_Z 2
_cell_length_a 18.247(2)
_cell_length_b 18.247(2)
_cell_length_c 29.034(3)
_cell_measurement_reflns_used 3826
_cell_measurement_temperature 99.99
_cell_measurement_theta_max 16.39
_cell_measurement_theta_min 2.38
_cell_volume 9667.0(18)
_computing_molecular_graphics 'Olex2 (Dolomanov et al., 2009)'
_computing_publication_material 'Olex2 (Dolomanov et al., 2009)'
_computing_structure_refinement 'XL (Sheldrick, 2008)'
_computing_structure_solution 'olex2.solve (Bourhis et al., 2015)'
_diffrn_ambient_temperature 99.99
_diffrn_detector 'Bruker APEX2 area detector'
_diffrn_detector_area_resol_mean 7.9
_diffrn_detector_type 'CCD area detector'
_diffrn_measured_fraction_theta_full 1.000
_diffrn_measured_fraction_theta_max 1.000
_diffrn_measurement_device 'three-circle diffractometer'
_diffrn_measurement_device_type 'Bruker APEX-II CCD'
_diffrn_measurement_method '\f and \w scans'
_diffrn_radiation_monochromator 'mirror optics'
_diffrn_radiation_probe x-ray
_diffrn_radiation_type MoK\a
_diffrn_radiation_wavelength 0.71073
_diffrn_reflns_av_R_equivalents 0.1273
_diffrn_reflns_av_unetI/netI 0.0588
_diffrn_reflns_Laue_measured_fraction_full 1.000
_diffrn_reflns_Laue_measured_fraction_max 1.000
_diffrn_reflns_limit_h_max 14
_diffrn_reflns_limit_h_min -14
_diffrn_reflns_limit_k_max 13
_diffrn_reflns_limit_k_min -13
_diffrn_reflns_limit_l_max 23
_diffrn_reflns_limit_l_min -23
_diffrn_reflns_number 25791
_diffrn_reflns_point_group_measured_fraction_full 1.000
_diffrn_reflns_point_group_measured_fraction_max 1.000
_diffrn_reflns_theta_full 16.588
_diffrn_reflns_theta_max 16.588
_diffrn_reflns_theta_min 1.318
_diffrn_source 'microfocus sealed X-ray tube'
_diffrn_source_type 'Incoatec I\ms'
_diffrn_standards_number 0
_exptl_absorpt_coefficient_mu 11.890
_exptl_absorpt_correction_T_max 0.7440
_exptl_absorpt_correction_T_min 0.5140
_exptl_absorpt_correction_type multi-scan
_exptl_absorpt_process_details
'SADABS-2014/5 (Bruker,2014/5) was used for absorption correction. wR2(int) was 0.1250 before and 0.0792 after correction. The Ratio of minimum to maximum transmission is 0.6909. The \l/2 correction factor is Not present.'
_exptl_crystal_colour brown
_exptl_crystal_colour_primary brown
_exptl_crystal_density_diffrn 2.297
_exptl_crystal_description plate
_exptl_crystal_F_000 5944
_exptl_crystal_size_max 0.04
_exptl_crystal_size_mid 0.03
_exptl_crystal_size_min 0.01
_refine_diff_density_max 0.884
_refine_diff_density_min -0.902
_refine_diff_density_rms 0.212
_refine_ls_abs_structure_details
;
 Flack x determined using 891 quotients [(I+)-(I-)]/[(I+)+(I-)]
 (Parsons, Flack and Wagner, Acta Cryst. B69 (2013) 249-259).
;
_refine_ls_abs_structure_Flack 0.552(9)
_refine_ls_extinction_method none
_refine_ls_goodness_of_fit_ref 1.048
_refine_ls_hydrogen_treatment constr
_refine_ls_matrix_type full
_refine_ls_number_parameters 256
_refine_ls_number_reflns 2633
_refine_ls_number_restraints 10
_refine_ls_restrained_S_all 1.046
_refine_ls_R_factor_all 0.0835
_refine_ls_R_factor_gt 0.0541
_refine_ls_shift/su_max 0.001
_refine_ls_shift/su_mean 0.000
_refine_ls_structure_factor_coef Fsqd
_refine_ls_weighting_details 'w=1/[\s^2^(Fo^2^)+(0.0791P)^2^+783.5139P] where P=(Fo^2^+2Fc^2^)/3'
_refine_ls_weighting_scheme calc
_refine_ls_wR_factor_gt 0.1327
_refine_ls_wR_factor_ref 0.1551
_reflns_Friedel_coverage 0.929
_reflns_Friedel_fraction_full 0.999
_reflns_Friedel_fraction_max 0.999
_reflns_number_gt 2091
_reflns_number_total 2633
_reflns_threshold_expression 'I > 2\s(I)'
_cod_data_source_file c9ra03707a2.cif
_cod_data_source_block md200d125
_cod_original_cell_volume 9667(2)
_cod_database_code 7234997
_shelx_shelxl_version_number 2014/7
_shelx_space_group_comment
;
The symmetry employed for this shelxl refinement is uniquely defined
by the following loop, which should always be used as a source of
symmetry information in preference to the above space-group names.
They are only intended as comments.
;
_shelx_estimated_absorpt_t_max 0.890
_shelx_estimated_absorpt_t_min 0.648
_olex2_refinement_description
;
1. Fixed Uiso
 At 1.2 times of:
  All C(H) groups
 At 1.5 times of:
  All O(H) groups
2. Restrained distances
 C16-O17
 1.22 with sigma of 0.02
 C16-O16
 1.28 with sigma of 0.02
 C15-C16
 1.5 with sigma of 0.02
 C18-C17
 1.5 with sigma of 0.02
 C7-C9
 1.5 with sigma of 0.02
 C22-C21
 1.5 with sigma of 0.02
 C10-O14
 1.25 with sigma of 0.02
 C19-O23
 1.22 with sigma of 0.02
 O22-C19
 1.28 with sigma of 0.02
 C20-C19
 1.5 with sigma of 0.02
3. Others
 Fixed Sof: O7W(0.5) O4W(0.5) O5W(0.5) O9W(0.5) O1W(0.5) O2W(0.5) O8W(0.5)
 O11W(0.5)
4.a Aromatic/amide H refined with riding coordinates:
 C12(H12), C13(H13), C14(H14), C5(H5), C4(H4), C3(H3)
4.b Fitted hexagon refined as free rotating group:
 C12(C13,C14,C15,C17,C11), C7(C6,C5,C4,C3,C2)
4.c Idealised tetrahedral OH refined as rotating group:
 O8(H8)
;
_olex2_submission_special_instructions 'No special instructions were received'

loop_
_space_group_symop_operation_xyz
'x, y, z'
'y, -x, -z'
'-x, -y, z'
'-y, x, -z'
'x+1/2, y+1/2, z+1/2'
'y+1/2, -x+1/2, -z+1/2'
'-x+1/2, -y+1/2, z+1/2'
'-y+1/2, x+1/2, -z+1/2'

loop_
_atom_site_label
_atom_site_type_symbol
_atom_site_fract_x
_atom_site_fract_y
_atom_site_fract_z
_atom_site_U_iso_or_equiv
_atom_site_adp_type
_atom_site_occupancy
_atom_site_site_symmetry_order
_atom_site_calc_flag
_atom_site_refinement_flags_posn
_atom_site_refinement_flags_adp
_atom_site_refinement_flags_occupancy
U2 U 0.07742(15) 0.12794(15) 0.50022(10) 0.0497(10) Uani 1 1 d . . .
U1 U 0.0000 0.0000 0.59233(14) 0.0497(13) Uani 1 2 d S T P
U3 U 0.09394(19) 0.34648(17) 0.48184(10) 0.0641(12) Uani 1 1 d . . .
U4 U 0.26189(17) 0.24742(18) 0.51662(11) 0.0701(12) Uani 1 1 d . . .
O11 O 0.148(2) 0.242(2) 0.4972(18) 0.065(14) Uiso 1 1 d . . .
O1 O 0.082(3) 0.022(3) 0.4611(17) 0.066(16) Uiso 1 1 d . . .
O13 O 0.252(3) 0.235(3) 0.4320(15) 0.053(14) Uiso 1 1 d . . .
Cl1 Cl 0.0023(19) 0.2933(18) 0.4079(10) 0.142(12) Uani 1 1 d . . .
Cl2 Cl 0.229(2) 0.389(2) 0.4987(13) 0.186(16) Uani 1 1 d . . .
O14 O 0.117(3) 0.164(3) 0.4218(16) 0.053(15) Uiso 1 1 d D . .
O19 O -0.036(2) 0.385(2) 0.4986(17) 0.065(14) Uiso 1 1 d . . .
O5 O 0.202(3) 0.291(3) 0.5835(19) 0.083(19) Uiso 1 1 d . . .
O18 O -0.001(3) 0.247(3) 0.505(2) 0.076(15) Uiso 1 1 d . . .
O6 O 0.091(3) 0.341(3) 0.5634(14) 0.051(13) Uiso 1 1 d . . .
C10 C 0.114(5) 0.139(4) 0.382(2) 0.07(3) Uiso 1 1 d D . .
O12 O 0.370(4) 0.307(4) 0.474(3) 0.13(3) Uiso 1 1 d . . .
O9 O 0.351(4) 0.301(4) 0.570(3) 0.14(3) Uiso 1 1 d . . .
O21 O 0.090(3) 0.471(3) 0.524(2) 0.091(18) Uiso 1 1 d . . .
O24 O -0.115(3) 0.218(3) 0.503(2) 0.073(15) Uiso 1 1 d . . .
O15 O 0.059(3) 0.100(3) 0.3688(15) 0.054(15) Uiso 1 1 d . . .
O10W O 0.5000 0.5000 0.304(2) 0.07(2) Uiso 1 2 d S T P
O3W O 0.0000 0.0000 0.279(3) 0.11(3) Uiso 1 2 d S T P
O7 O 0.172(4) 0.438(4) 0.629(3) 0.14(3) Uiso 1 1 d . . .
O25 O 0.165(3) 0.314(3) 0.4159(19) 0.083(19) Uiso 1 1 d . . .
O2 O 0.119(3) 0.027(3) 0.5512(17) 0.076(17) Uiso 1 1 d . . .
O20 O -0.149(3) 0.355(2) 0.4968(18) 0.065(15) Uiso 1 1 d . . .
O6W O 0.420(3) 0.430(3) 0.3529(17) 0.063(16) Uiso 1 1 d . . .
O10 O 0.267(3) 0.153(3) 0.5871(17) 0.065(15) Uiso 1 1 d . . .
O7W O 0.397(5) 0.476(6) 0.334(4) 0.05(3) Uiso 0.5 1 d . . .
C18 C 0.208(5) 0.267(4) 0.4061(19) 0.05(2) Uiso 1 1 d D . .
C12 C 0.163(3) 0.141(3) 0.306(2) 0.11(3) Uiso 1 1 d . . .
H12 H 0.1317 0.1011 0.2988 0.127 Uiso 1 1 calc R . .
C13 C 0.210(4) 0.169(4) 0.2718(16) 0.10(3) Uiso 1 1 d G . .
H13 H 0.2094 0.1479 0.2418 0.125 Uiso 1 1 calc R . .
C14 C 0.256(3) 0.227(4) 0.282(2) 0.14(4) Uiso 1 1 d G . .
H14 H 0.2875 0.2460 0.2587 0.170 Uiso 1 1 calc R . .
C15 C 0.256(3) 0.257(3) 0.326(2) 0.11(3) Uiso 1 1 d DG . .
C17 C 0.210(3) 0.230(3) 0.3596(16) 0.06(2) Uiso 1 1 d DG . .
C11 C 0.164(3) 0.171(4) 0.350(2) 0.10(3) Uiso 1 1 d G . .
C7 C 0.103(3) 0.294(4) 0.6406(15) 0.11(3) Uiso 1 1 d D . .
C6 C 0.099(3) 0.350(3) 0.673(2) 0.08(3) Uiso 1 1 d G . .
C5 C 0.073(3) 0.336(3) 0.7170(18) 0.07(3) Uiso 1 1 d G . .
H5 H 0.0702 0.3746 0.7390 0.090 Uiso 1 1 calc R . .
C4 C 0.052(3) 0.266(4) 0.7291(16) 0.12(4) Uiso 1 1 d G . .
H4 H 0.0343 0.2558 0.7593 0.148 Uiso 1 1 calc R . .
C3 C 0.056(3) 0.209(3) 0.697(2) 0.14(4) Uiso 1 1 d G . .
H3 H 0.0413 0.1611 0.7051 0.162 Uiso 1 1 calc R . .
C2 C 0.081(3) 0.224(3) 0.653(2) 0.06(2) Uiso 1 1 d G . .
C21 C -0.085(4) 0.339(3) 0.499(3) 0.07(2) Uiso 1 1 d D . .
C22 C -0.065(4) 0.260(3) 0.507(3) 0.06(2) Uiso 1 1 d D . .
C9 C 0.136(5) 0.313(5) 0.595(2) 0.08(3) Uiso 1 1 d D . .
O8 O 0.114(4) 0.478(5) 0.692(3) 0.15(3) Uiso 1 1 d . . .
H8 H 0.0686 0.4869 0.6920 0.222 Uiso 1 1 calc GR . .
C8 C 0.128(6) 0.425(6) 0.661(4) 0.10(3) Uiso 1 1 d . . .
O4W O 0.296(11) 0.466(11) 0.438(6) 0.19(7) Uiso 0.5 1 d . . .
O5W O 0.366(14) 0.506(12) 0.432(8) 0.23(9) Uiso 0.5 1 d . . .
O9W O 0.501(10) 0.425(9) 0.299(6) 0.17(7) Uiso 0.5 1 d . . .
O22 O 0.092(3) 0.447(3) 0.431(2) 0.09(2) Uiso 1 1 d D . .
O17 O 0.314(3) 0.352(3) 0.374(2) 0.10(2) Uiso 1 1 d D . .
O16 O 0.356(5) 0.330(6) 0.305(3) 0.21(4) Uiso 1 1 d D . .
C16 C 0.308(5) 0.319(5) 0.337(3) 0.14(5) Uiso 1 1 d D . .
O23 O 0.094(8) 0.554(6) 0.385(5) 0.28(6) Uiso 1 1 d D . .
C19 C 0.112(8) 0.494(6) 0.400(4) 0.18(6) Uiso 1 1 d D . .
C20 C 0.187(7) 0.471(8) 0.384(5) 0.18(6) Uiso 1 1 d D . .
O1W O 0.394(8) 0.123(8) 0.348(5) 0.13(5) Uiso 0.5 1 d . . .
O2W O 0.331(7) 0.085(7) 0.386(4) 0.11(4) Uiso 0.5 1 d . . .
O8W O 0.366(8) 0.502(7) 0.302(5) 0.12(5) Uiso 0.5 1 d . . .
O11W O -0.061(8) 0.188(8) 0.295(5) 0.12(5) Uiso 0.5 1 d . . .
O3 O 0.058(3) 0.099(3) 0.6327(14) 0.050(15) Uiso 1 1 d . . .
O4 O 0.092(3) 0.178(3) 0.5786(17) 0.064(16) Uiso 1 1 d . . .
C1 C 0.081(4) 0.166(4) 0.621(3) 0.05(2) Uiso 1 1 d . . .

loop_
_atom_site_aniso_label
_atom_site_aniso_U_11
_atom_site_aniso_U_22
_atom_site_aniso_U_33
_atom_site_aniso_U_23
_atom_site_aniso_U_13
_atom_site_aniso_U_12
U2 0.052(2) 0.051(2) 0.046(2) -0.0048(18) 0.0031(19) -0.0031(16)
U1 0.052(4) 0.050(4) 0.047(3) 0.000 0.000 -0.002(3)
U3 0.085(3) 0.050(2) 0.057(2) -0.0021(19) -0.003(2) -0.0084(19)
U4 0.065(3) 0.074(3) 0.071(2) -0.010(2) 0.004(2) -0.0152(19)
Cl1 0.19(3) 0.15(3) 0.09(2) 0.03(2) -0.02(2) 0.03(3)
Cl2 0.21(3) 0.24(4) 0.11(3) 0.00(3) -0.01(3) 0.08(3)

loop_
_atom_type_symbol
_atom_type_description
_atom_type_scat_dispersion_real
_atom_type_scat_dispersion_imag
_atom_type_scat_source
C C 0.0033 0.0016 'International Tables Vol C Tables 4.2.6.8 and 6.1.1.4'
H H 0.0000 0.0000 'International Tables Vol C Tables 4.2.6.8 and 6.1.1.4'
Cl Cl 0.1484 0.1585 'International Tables Vol C Tables 4.2.6.8 and 6.1.1.4'
O O 0.0106 0.0060 'International Tables Vol C Tables 4.2.6.8 and 6.1.1.4'
U U -9.6767 9.6646 'International Tables Vol C Tables 4.2.6.8 and 6.1.1.4'

loop_
_geom_angle_atom_site_label_1
_geom_angle_atom_site_label_2
_geom_angle_atom_site_label_3
_geom_angle
_geom_angle_site_symmetry_1
_geom_angle_site_symmetry_3
U1 U2 U2 59.59(6) 2_556 2_556
U1 U2 U2 59.83(6) . 2_556
U1 U2 U1 88.99(10) . 2_556
O11 U2 U2 134.3(10) . 2_556
O11 U2 U1 133.4(12) . 2_556
O11 U2 U1 137.6(12) . .
O11 U2 O14 65.8(17) . .
O11 U2 O18 65.3(14) . .
O11 U2 O24 63.4(14) . 2_556
O11 U2 O2 119.3(16) . .
O11 U2 O4 70.3(18) . .
O1 U2 U2 32.1(12) . 2_556
O1 U2 U2 80.8(13) 4_556 2_556
O1 U2 U1 81.1(13) . .
O1 U2 U1 30.1(13) . 2_556
O1 U2 U1 80.2(13) 4_556 2_556
O1 U2 U1 31.1(12) 4_556 .
O1 U2 O11 133.7(17) . .
O1 U2 O11 138.0(17) 4_556 .
O1 U2 O1 88(3) . 4_556
O1 U2 O14 75.4(17) . .
O1 U2 O14 140.9(17) 4_556 .
O1 U2 O18 140.2(17) . .
O1 U2 O18 80.9(17) 4_556 .
O1 U2 O24 82.1(18) . 2_556
O1 U2 O24 140.7(17) 4_556 2_556
O1 U2 O2 71.7(18) 4_556 .
O1 U2 O2 70.4(18) . 4_556
O1 U2 O2 69.5(17) . .
O1 U2 O2 69.9(16) 4_556 4_556
O1 U2 O4 76.5(18) 4_556 .
O1 U2 O4 141.6(17) . .
O14 U2 U2 100.5(12) . 2_556
O14 U2 U1 67.8(11) . 2_556
O14 U2 U1 155.8(12) . .
O14 U2 O18 89.3(17) . .
O14 U2 O24 72.7(17) . 2_556
O14 U2 O2 130.7(16) . .
O18 U2 U2 160.4(11) . 2_556
O18 U2 U1 110.1(12) . 2_556
O18 U2 U1 105.8(12) . .
O24 U2 U2 70.9(11) 2_556 2_556
O24 U2 U1 109.6(12) 2_556 .
O24 U2 U1 106.7(12) 2_556 2_556
O24 U2 O18 128.5(15) 2_556 .
O2 U2 U2 97.1(13) 4_556 2_556
O2 U2 U2 37.5(12) . 2_556
O2 U2 U1 40.4(12) 4_556 2_556
O2 U2 U1 95.9(13) 4_556 .
O2 U2 U1 40.9(12) . .
O2 U2 U1 94.5(12) . 2_556
O2 U2 O11 116.5(17) 4_556 .
O2 U2 O14 71.2(17) 4_556 .
O2 U2 O18 69.9(17) 4_556 .
O2 U2 O18 139.3(18) . .
O2 U2 O24 69.2(16) . 2_556
O2 U2 O24 138.9(17) 4_556 2_556
O2 U2 O2 124(2) 4_556 .
O2 U2 O4 132.5(17) 4_556 .
O4 U2 U2 109.8(12) . 2_556
O4 U2 U1 155.8(13) . 2_556
O4 U2 U1 67.7(12) . .
O4 U2 O14 136.1(14) . .
O4 U2 O18 72.5(17) . .
O4 U2 O24 87.8(18) . 2_556
O4 U2 O2 72.3(17) . .
U2 U1 U2 60.58(6) . 4_556
U2 U1 U2 91.15(12) 3 .
U2 U1 U2 60.58(6) 3 4_556
U2 U1 U2 90.87(12) 4_556 2_556
U2 U1 U2 60.58(6) . 2_556
U2 U1 U2 60.58(6) 3 2_556
O1 U1 U2 30.6(13) 4_556 4_556
O1 U1 U2 82.6(13) 2_556 4_556
O1 U1 U2 30.6(13) 2_556 2_556
O1 U1 U2 32.6(13) 2_556 3
O1 U1 U2 82.6(13) 4_556 2_556
O1 U1 U2 81.7(13) 2_556 .
O1 U1 U2 32.6(13) 4_556 .
O1 U1 U2 81.7(13) 4_556 3
O1 U1 O1 90(3) 2_556 4_556
O1 U1 O15 141.4(17) 2_556 4_556
O1 U1 O15 141.4(17) 4_556 2_556
O1 U1 O15 83.3(18) 4_556 4_556
O1 U1 O15 83.3(18) 2_556 2_556
O1 U1 O2 72.4(19) 2_556 3
O1 U1 O2 68.8(19) 2_556 .
O1 U1 O2 68.8(19) 4_556 3
O1 U1 O2 72.4(19) 4_556 .
O1 U1 O3 141.1(17) 2_556 .
O1 U1 O3 84.8(18) 4_556 .
O1 U1 O3 84.8(18) 2_556 3
O1 U1 O3 141.1(17) 4_556 3
O15 U1 U2 72.7(11) 4_556 4_556
O15 U1 U2 163.5(11) 2_556 4_556
O15 U1 U2 163.5(11) 4_556 2_556
O15 U1 U2 109.6(12) 2_556 3
O15 U1 U2 72.7(11) 2_556 2_556
O15 U1 U2 108.9(12) 4_556 3
O15 U1 U2 109.6(12) 4_556 .
O15 U1 U2 108.9(12) 2_556 .
O15 U1 O15 124(2) 2_556 4_556
O15 U1 O2 69.8(16) 2_556 .
O15 U1 O2 142.2(18) 2_556 3
O15 U1 O2 69.8(16) 4_556 3
O15 U1 O2 142.2(18) 4_556 .
O15 U1 O3 77.1(19) 2_556 .
O15 U1 O3 77.1(19) 4_556 3
O15 U1 O3 76.4(19) 4_556 .
O15 U1 O3 76.4(19) 2_556 3
O2 U1 U2 97.1(12) . 4_556
O2 U1 U2 96.0(12) . 3
O2 U1 U2 40.1(12) . .
O2 U1 U2 38.3(12) 3 4_556
O2 U1 U2 40.1(12) 3 3
O2 U1 U2 38.3(12) . 2_556
O2 U1 U2 97.1(12) 3 2_556
O2 U1 U2 96.0(12) 3 .
O2 U1 O2 124(2) . 3
O3 U1 U2 164.7(11) 3 .
O3 U1 U2 110.6(12) 3 4_556
O3 U1 U2 73.6(11) . .
O3 U1 U2 109.3(11) 3 2_556
O3 U1 U2 73.6(11) 3 3
O3 U1 U2 109.3(11) . 4_556
O3 U1 U2 164.7(11) . 3
O3 U1 U2 110.6(12) . 2_556
O3 U1 O2 138.8(17) 3 .
O3 U1 O2 73.0(17) 3 3
O3 U1 O2 138.8(17) . 3
O3 U1 O2 73.0(17) . .
O3 U1 O3 122(2) 3 .
U4 U3 U2 62.79(8) . .
O11 U3 U2 31.5(11) . .
O11 U3 U4 31.4(11) . .
O11 U3 Cl1 96.9(14) . .
O11 U3 Cl2 78.4(13) . .
O11 U3 O19 128.7(16) . .
O11 U3 O18 69.0(16) . .
O11 U3 O6 76.9(18) . .
O11 U3 O21 133.0(18) . .
O11 U3 O25 73(2) . .
O11 U3 O22 144.1(19) . .
Cl1 U3 U2 73.9(6) . .
Cl1 U3 U4 121.2(7) . .
Cl2 U3 U2 109.8(8) . .
Cl2 U3 U4 47.1(8) . .
Cl2 U3 Cl1 141.3(11) . .
O19 U3 U2 100.2(11) . .
O19 U3 U4 149.6(11) . .
O19 U3 Cl1 72.0(13) . .
O19 U3 Cl2 139.8(13) . .
O19 U3 O18 61.0(15) . .
O19 U3 O21 68.6(16) . .
O18 U3 U2 39.3(11) . .
O18 U3 U4 98.1(12) . .
O18 U3 Cl1 64.6(14) . .
O18 U3 Cl2 141.7(14) . .
O6 U3 U2 80.1(11) . .
O6 U3 U4 74.1(12) . .
O6 U3 Cl1 135.8(13) . .
O6 U3 Cl2 81.2(14) . .
O6 U3 O19 78.3(16) . .
O6 U3 O18 72.5(17) . .
O6 U3 O21 63.9(17) . .
O6 U3 O25 144(2) . .
O21 U3 U2 143.5(13) . .
O21 U3 U4 109.0(12) . .
O21 U3 Cl1 129.1(14) . .
O21 U3 Cl2 71.3(14) . .
O21 U3 O18 118.0(18) . .
O25 U3 U2 84.5(14) . .
O25 U3 U4 69.5(15) . .
O25 U3 Cl1 68.5(16) . .
O25 U3 Cl2 73.5(16) . .
O25 U3 O19 137.1(19) . .
O25 U3 O18 113.5(19) . .
O25 U3 O21 127.9(19) . .
O22 U3 U2 148.1(14) . .
O22 U3 U4 124.3(15) . .
O22 U3 Cl1 77.4(16) . .
O22 U3 Cl2 84.3(17) . .
O22 U3 O19 83.8(19) . .
O22 U3 O18 134.0(19) . .
O22 U3 O6 131.3(18) . .
O22 U3 O21 67(2) . .
O22 U3 O25 72(2) . .
U3 U4 U2 62.68(8) . .
O11 U4 U2 30.7(11) . .
O11 U4 U3 32.1(11) . .
O11 U4 O13 70.5(18) . .
O11 U4 Cl2 77.4(14) . .
O11 U4 O5 78(2) . .
O11 U4 O12 129(2) . .
O11 U4 O9 145(2) . .
O11 U4 O24 66.6(16) . 2_556
O11 U4 O20 125.4(16) . 2_556
O11 U4 O10 101.6(17) . .
O13 U4 U2 76.8(11) . .
O13 U4 U3 73.4(12) . .
O13 U4 Cl2 83.2(14) . .
O13 U4 O12 67(2) . .
O13 U4 O24 71.1(17) . 2_556
O13 U4 O20 80.1(17) . 2_556
O13 U4 O10 134.4(16) . .
Cl2 U4 U2 108.0(8) . .
Cl2 U4 U3 45.3(8) . .
O5 U4 U2 84.1(15) . .
O5 U4 U3 71.3(15) . .
O5 U4 O13 144.5(19) . .
O5 U4 Cl2 74.5(16) . .
O5 U4 O12 127(2) . .
O5 U4 O9 69(2) . .
O5 U4 O24 110.5(19) . 2_556
O5 U4 O20 133.0(19) . 2_556
O5 U4 O10 66.9(18) . .
O12 U4 U2 144.1(17) . .
O12 U4 U3 107.2(15) . .
O12 U4 Cl2 70.8(17) . .
O12 U4 O24 122(2) . 2_556
O12 U4 O10 128.1(19) . .
O9 U4 U2 147.4(18) . .
O9 U4 U3 121.8(19) . .
O9 U4 O13 136(2) . .
O9 U4 Cl2 84(2) . .
O9 U4 O12 68(2) . .
O9 U4 O24 135(2) . 2_556
O9 U4 O20 86(2) . 2_556
O9 U4 O10 76(2) . .
O24 U4 U2 38.6(11) 2_556 .
O24 U4 U3 98.0(11) 2_556 .
O24 U4 Cl2 141.0(14) 2_556 .
O24 U4 O10 65.0(17) 2_556 .
O20 U4 U2 99.2(11) 2_556 .
O20 U4 U3 150.5(12) 2_556 .
O20 U4 Cl2 143.7(14) 2_556 .
O20 U4 O12 73.0(19) 2_556 .
O20 U4 O24 60.7(15) 2_556 2_556
O20 U4 O10 68.4(16) 2_556 .
O10 U4 U2 76.7(10) . .
O10 U4 U3 123.5(10) . .
O10 U4 Cl2 140.5(13) . .
U3 O11 U2 120.5(18) . .
U4 O11 U2 122.7(19) . .
U4 O11 U3 116.4(19) . .
U2 O1 U2 117(2) . 2_556
U1 O1 U2 119(2) 2_556 .
U1 O1 U2 116(2) 2_556 2_556
C18 O13 U4 127(4) . .
U3 Cl2 U4 87.6(12) . .
C10 O14 U2 138(5) . .
C21 O19 U3 120(4) . .
C9 O5 U4 137(5) . .
U3 O18 U2 101.8(18) . .
C22 O18 U2 134(5) . .
C22 O18 U3 123(5) . .
C9 O6 U3 133(4) . .
O14 C10 O15 122(7) . .
O14 C10 C11 115(7) . .
O15 C10 C11 122(6) . .
U2 O24 U4 102.3(18) 4_556 4_556
C22 O24 U2 135(5) . 4_556
C22 O24 U4 122(5) . 4_556
C10 O15 U1 129(5) . 2_556
O9W O10W O9W 168(10) 3_665 .
C18 O25 U3 136(5) . .
U2 O2 U2 103.6(18) 2_556 .
U2 O2 U1 99.0(19) . .
U2 O2 U1 101.3(19) 2_556 .
C21 O20 U4 123(4) . 4_556
O6W O7W O8W 151(10) . .
O13 C18 C17 108(6) . .
O25 C18 O13 128(5) . .
O25 C18 C17 124(7) . .
C13 C12 C11 120.0 . .
C12 C13 C14 120.0 . .
C15 C14 C13 120.0 . .
C14 C15 C17 120.0 . .
C14 C15 C16 120(6) . .
C17 C15 C16 120(6) . .
C15 C17 C18 119(6) . .
C11 C17 C18 121(6) . .
C11 C17 C15 120.0 . .
C12 C11 C10 116(6) . .
C17 C11 C10 124(6) . .
C17 C11 C12 120.0 . .
C6 C7 C2 120.0 . .
C6 C7 C9 117(5) . .
C2 C7 C9 123(5) . .
C7 C6 C8 119(6) . .
C5 C6 C7 120.0 . .
C5 C6 C8 120(6) . .
C6 C5 C4 120.0 . .
C3 C4 C5 120.0 . .
C4 C3 C2 120.0 . .
C7 C2 C1 122(6) . .
C3 C2 C7 120.0 . .
C3 C2 C1 118(6) . .
O19 C21 C22 118(7) . .
O20 C21 O19 123(6) . .
O20 C21 C22 118(7) . .
O18 C22 O24 129(7) . .
O18 C22 C21 114(7) . .
O24 C22 C21 114(7) . .
O5 C9 O6 121(5) . .
O5 C9 C7 122(7) . .
O6 C9 C7 116(7) . .
O7 C8 C6 125(10) . .
O7 C8 O8 119(10) . .
O8 C8 C6 115(9) . .
C19 O22 U3 162(8) . .
O17 C16 C15 128(8) . .
O17 C16 O16 119(7) . .
O16 C16 C15 112(7) . .
O22 C19 C20 106(10) . .
O23 C19 O22 141(10) . .
O23 C19 C20 112(10) . .
C1 O3 U1 134(4) . .
C1 O4 U2 145(5) . .
O3 C1 C2 121(7) . .
O4 C1 C2 121(7) . .
O4 C1 O3 118(7) . .

loop_
_geom_bond_atom_site_label_1
_geom_bond_atom_site_label_2
_geom_bond_distance
_geom_bond_site_symmetry_2
U2 U2 3.859(4) 2_556
U2 U1 3.821(4) .
U2 U1 3.830(4) 2_556
U2 O11 2.45(4) .
U2 O1 2.24(5) .
U2 O1 2.30(5) 4_556
U2 O14 2.48(5) .
U2 O18 2.61(5) .
U2 O24 2.58(5) 2_556
U2 O2 2.42(5) 4_556
U2 O2 2.49(5) .
U2 O4 2.47(5) .
U1 U2 3.830(4) 4_556
U1 U2 3.821(4) 3
U1 U2 3.830(4) 2_556
U1 O1 2.20(5) 4_556
U1 O1 2.20(5) 2_556
U1 O15 2.39(5) 2_556
U1 O15 2.39(5) 4_556
U1 O2 2.53(5) 3
U1 O2 2.53(5) .
U1 O3 2.40(5) .
U1 O3 2.40(5) 3
U3 U4 3.698(5) .
U3 O11 2.20(4) .
U3 Cl1 2.89(3) .
U3 Cl2 2.63(4) .
U3 O19 2.52(4) .
U3 O18 2.59(5) .
U3 O6 2.37(4) .
U3 O21 2.58(5) .
U3 O25 2.38(6) .
U3 O22 2.35(6) .
U4 O11 2.15(4) .
U4 O13 2.47(4) .
U4 Cl2 2.71(4) .
U4 O5 2.36(6) .
U4 O12 2.57(7) .
U4 O9 2.45(8) .
U4 O24 2.61(5) 2_556
U4 O20 2.50(4) 2_556
U4 O10 2.68(5) .
O1 U2 2.30(5) 2_556
O1 U1 2.20(5) 2_556
O13 C18 1.25(8) .
O14 C10 1.24(3) .
O19 C21 1.22(7) .
O5 C9 1.31(9) .
O18 C22 1.20(7) .
O6 C9 1.33(9) .
C10 O15 1.28(8) .
C10 C11 1.45(9) .
O24 U2 2.58(5) 4_556
O24 U4 2.61(5) 4_556
O24 C22 1.19(7) .
O15 U1 2.39(5) 2_556
O10W O9W 1.38(17) 3_665
O10W O9W 1.38(17) .
O7 C8 1.23(10) .
O25 C18 1.20(8) .
O2 U2 2.42(5) 2_556
O20 U4 2.50(4) 4_556
O20 C21 1.20(7) .
O6W O7W 1.07(10) .
O7W O8W 1.21(14) .
C18 C17 1.51(3) .
C12 C13 1.3900 .
C12 C11 1.3900 .
C13 C14 1.3900 .
C14 C15 1.3900 .
C15 C17 1.3900 .
C15 C16 1.51(3) .
C17 C11 1.3900 .
C7 C6 1.3900 .
C7 C2 1.3900 .
C7 C9 1.50(3) .
C6 C5 1.3900 .
C6 C8 1.51(11) .
C5 C4 1.3900 .
C4 C3 1.3900 .
C3 C2 1.3900 .
C2 C1 1.40(8) .
C21 C22 1.51(3) .
O8 C8 1.35(11) .
O4W O5W 1.5(2) .
O22 C19 1.29(3) .
O17 C16 1.22(3) .
O16 C16 1.29(3) .
O23 C19 1.23(3) .
C19 C20 1.50(3) .
O1W O2W 1.75(18) .
O3 C1 1.33(8) .
O4 C1 1.25(7) .
